data_7009907
loop_
_publ_author_name
'Adams, Harry'
'Allott, Christopher'
'Bancroft, Matthew N.'
'Morris, Michael J.'

_publ_section_title
;
 Deconstruction of cyclic and acyclic trithiocarbonates by C--S and
 C&#xE006;S bond cleavage during oxidative decarbonylation of
 dimolybdenum alkyne complexes&#x200A;&#x2020;
;
_journal_issue 22
_journal_name_full 'Journal of the Chemical Society, Dalton Transactions'
_journal_page_first 4145
_journal_paper_doi 10.1039/b004293p
_journal_year 2000
_chemical_formula_sum 'C28 H26 Mo2 O6 S3'
_chemical_formula_weight 746.55
_chemical_name_systematic
; 
 ? 
;
_space_group_IT_number 2
_symmetry_cell_setting triclinic
_symmetry_space_group_name_Hall '-P 1'
_symmetry_space_group_name_H-M 'P -1'
_atom_sites_solution_hydrogens geom
_atom_sites_solution_primary direct
_atom_sites_solution_secondary difmap
_audit_creation_method SHELXL
_cell_angle_alpha 78.15(2)
_cell_angle_beta 77.210(10)
_cell_angle_gamma 87.97(2)
_cell_formula_units_Z 2
_cell_length_a 10.051(2)
_cell_length_b 12.137(4)
_cell_length_c 12.260(3)
_cell_measurement_temperature 293(2)
_cell_volume 1427.3(7)
_computing_structure_refinement 'SHELXL-93 (Sheldrick, 1993)'
_computing_structure_solution 'SHELXS-86 (Sheldrick, 1990)'
_diffrn_ambient_temperature 293(2)
_diffrn_radiation_monochromator graphite
_diffrn_radiation_source 'fine-focus sealed tube'
_diffrn_radiation_type MoK\a
_diffrn_radiation_wavelength 0.71073
_diffrn_reflns_av_R_equivalents 0.1478
_diffrn_reflns_av_sigmaI/netI 0.0532
_diffrn_reflns_limit_h_max 14
_diffrn_reflns_limit_h_min -1
_diffrn_reflns_limit_k_max 16
_diffrn_reflns_limit_k_min -16
_diffrn_reflns_limit_l_max 17
_diffrn_reflns_limit_l_min -17
_diffrn_reflns_number 9417
_diffrn_reflns_theta_max 30.01
_diffrn_reflns_theta_min 1.71
_exptl_absorpt_coefficient_mu 1.139
_exptl_absorpt_correction_type none
_exptl_crystal_colour 'dark red'
_exptl_crystal_density_diffrn 1.737
_exptl_crystal_description blocks
_exptl_crystal_F_000 748
_exptl_crystal_size_max 0.76
_exptl_crystal_size_mid 0.56
_exptl_crystal_size_min 0.32
_refine_diff_density_max 1.780
_refine_diff_density_min -5.743
_refine_diff_density_rms 0.280
_refine_ls_extinction_method none
_refine_ls_goodness_of_fit_all 1.051
_refine_ls_goodness_of_fit_obs 0.909
_refine_ls_matrix_type full
_refine_ls_number_parameters 364
_refine_ls_number_reflns 7944
_refine_ls_number_restraints 0
_refine_ls_restrained_S_all 1.218
_refine_ls_restrained_S_obs 0.909
_refine_ls_R_factor_all 0.0983
_refine_ls_R_factor_obs 0.0773
_refine_ls_shift/esd_max 0.000
_refine_ls_shift/esd_mean 0.000
_refine_ls_structure_factor_coef Fsqd
_refine_ls_weighting_details 'w=1/[\s^2^(Fo^2^)+(0.1813P)^2^+2.3681P] where P=(Fo^2^+2Fc^2^)/3'
_refine_ls_weighting_scheme calc
_refine_ls_wR_factor_all 0.2891
_refine_ls_wR_factor_obs 0.1964
_reflns_number_observed 6617
_reflns_number_total 7983
_reflns_observed_criterion >2sigma(I)
_cod_data_source_file b004293p.txt
_cod_data_source_block mbigs-5r
_cod_depositor_comments
;
The following automatic conversions were performed:
'_symmetry_cell_setting' value 'Triclinic' changed to 'triclinic'
according to '/home/saulius/struct/CIF-dictionaries/cif_core.dic'
dictionary named 'cif_core.dic' version 2.4.1 from 2010-06-29.

Automatic conversion script
Id: cif_fix_enum 1527 2010-12-29 10:47:43Z saulius 

The following automatic conversions were performed:

'_refine_ls_weighting_scheme' value 'calc
w=1/[\s^2^(Fo^2^)+(0.1813P)^2^+2.3681P] where P=(Fo^2^+2Fc^2^)/3' was
changed to 'calc'. New tag '_refine_ls_weighting_details' was
created. The value of the new tag was set to
'w=1/[\s^2^(Fo^2^)+(0.1813P)^2^+2.3681P] where P=(Fo^2^+2Fc^2^)/3'.

Automatic conversion script
Id: cif_fix_values 3143 2015-03-26 13:38:13Z robertas 
;
_cod_original_sg_symbol_H-M P-1
_cod_database_code 7009907

loop_
_symmetry_equiv_pos_as_xyz
'x, y, z'
'-x, -y, -z'

loop_
_atom_site_aniso_label
_atom_site_aniso_U_11
_atom_site_aniso_U_22
_atom_site_aniso_U_33
_atom_site_aniso_U_23
_atom_site_aniso_U_13
_atom_site_aniso_U_12
Mo1 0.0193(2) 0.0331(3) 0.0355(2) -0.0039(2) -0.0100(2) 0.0067(2)
Mo2 0.0183(2) 0.0301(2) 0.0346(2) -0.0044(2) -0.00816(15) 0.00564(14)
S1 0.0301(6) 0.0317(6) 0.0367(6) -0.0083(4) -0.0082(4) 0.0107(4)
S2 0.0423(7) 0.0305(6) 0.0333(6) -0.0037(4) -0.0048(5) 0.0027(5)
S3 0.0346(6) 0.0307(6) 0.0444(7) -0.0004(5) -0.0128(5) 0.0045(5)
O1 0.177(9) 0.082(5) 0.059(4) -0.016(3) -0.045(5) -0.026(5)
O2 0.133(8) 0.147(8) 0.077(5) -0.064(5) 0.020(5) 0.032(6)
O3 0.122(6) 0.062(3) 0.042(2) 0.002(2) -0.031(3) -0.013(3)
O4 0.200(10) 0.061(4) 0.053(3) 0.009(3) -0.038(5) -0.049(5)
O5 0.071(4) 0.098(5) 0.042(3) -0.015(3) 0.011(2) -0.027(3)
O6 0.100(5) 0.097(5) 0.039(2) -0.007(3) -0.023(3) -0.030(4)
C1 0.026(3) 0.066(4) 0.079(5) 0.005(4) -0.025(3) -0.006(3)
C2 0.026(3) 0.090(6) 0.070(4) -0.029(4) -0.018(3) 0.013(3)
C3 0.040(3) 0.055(4) 0.090(6) -0.013(4) -0.032(4) 0.018(3)
C4 0.042(3) 0.068(4) 0.055(4) -0.003(3) -0.026(3) 0.009(3)
C5 0.042(3) 0.065(4) 0.083(5) -0.028(4) -0.040(4) 0.013(3)
C6 0.028(3) 0.062(4) 0.133(8) -0.023(5) -0.038(4) -0.001(3)
C7 0.018(2) 0.104(7) 0.071(5) 0.010(5) -0.006(3) 0.001(3)
C8 0.026(3) 0.080(5) 0.083(5) -0.039(4) -0.020(3) 0.019(3)
C9 0.036(3) 0.057(4) 0.086(5) 0.004(4) -0.026(3) 0.011(3)
C10 0.035(3) 0.100(7) 0.079(5) -0.034(5) -0.032(3) 0.023(4)
C11 0.026(2) 0.039(3) 0.032(2) -0.006(2) -0.005(2) 0.006(2)
C12 0.023(2) 0.034(2) 0.033(2) -0.007(2) -0.010(2) 0.009(2)
C13 0.028(2) 0.032(2) 0.031(2) -0.005(2) -0.006(2) 0.007(2)
C14 0.032(2) 0.039(3) 0.032(2) -0.007(2) -0.003(2) 0.006(2)
C15 0.036(2) 0.036(2) 0.034(2) -0.009(2) -0.009(2) 0.006(2)
C16 0.150(10) 0.045(4) 0.037(3) -0.011(3) -0.021(5) 0.026(5)
C17A 0.368(70) 0.069(13) 0.096(17) -0.051(13) -0.127(30) 0.063(23)
C17B 0.092(21) 0.175(41) 0.084(18) -0.093(24) -0.018(15) 0.034(22)
C18 0.052(3) 0.048(3) 0.033(2) -0.003(2) -0.002(2) 0.008(3)
C19 0.118(9) 0.081(6) 0.050(4) 0.006(4) -0.035(5) -0.028(6)
C20 0.034(2) 0.037(2) 0.033(2) -0.008(2) -0.009(2) 0.007(2)
C21 0.043(3) 0.051(3) 0.044(3) -0.014(2) -0.005(2) 0.011(3)
C22 0.064(4) 0.058(4) 0.060(4) -0.032(3) -0.006(3) 0.015(3)
C23 0.076(5) 0.045(3) 0.063(4) -0.025(3) -0.024(4) 0.009(3)
C24 0.063(4) 0.043(3) 0.065(4) -0.017(3) -0.023(3) -0.009(3)
C25 0.037(3) 0.039(3) 0.052(3) -0.013(2) -0.007(2) 0.001(2)
C26 0.047(3) 0.045(3) 0.032(2) -0.003(2) -0.006(2) 0.004(2)
C27 0.094(8) 0.130(10) 0.043(4) -0.014(5) 0.020(5) -0.029(7)
C28 0.083(7) 0.151(12) 0.071(6) -0.033(7) 0.023(5) -0.041(8)

loop_
_atom_site_label
_atom_site_type_symbol
_atom_site_fract_x
_atom_site_fract_y
_atom_site_fract_z
_atom_site_U_iso_or_equiv
_atom_site_thermal_displace_type
_atom_site_occupancy
_atom_site_calc_flag
_atom_site_refinement_flags
_atom_site_disorder_group
Mo1 Mo 0.17647(4) 0.31361(4) 0.36657(4) 0.0293(2) Uani 1 d . .
Mo2 Mo 0.41874(4) 0.30745(3) 0.40365(3) 0.0277(2) Uani 1 d . .
S1 S 0.22245(13) 0.35228(11) 0.54589(11) 0.0327(3) Uani 1 d . .
S2 S 0.22434(15) 0.05821(11) 0.56429(11) 0.0364(3) Uani 1 d . .
S3 S 0.32362(14) 0.46909(11) 0.31650(12) 0.0370(3) Uani 1 d . .
O1 O 0.2692(11) 0.3460(7) 0.7859(6) 0.102(3) Uani 1 d . .
O2 O 0.0562(11) 0.2833(9) 0.8356(7) 0.121(4) Uani 1 d . .
O3 O 0.2228(8) 0.0855(5) 0.8656(5) 0.075(2) Uani 1 d . .
O4 O 0.1389(11) -0.0463(6) 0.8020(6) 0.105(3) Uani 1 d . .
O5 O 0.5161(7) 0.3367(6) 0.1042(5) 0.073(2) Uani 1 d . .
O6 O 0.3524(8) 0.2351(6) 0.0778(4) 0.077(2) Uani 1 d . .
C1 C -0.0422(6) 0.2365(7) 0.3905(7) 0.058(2) Uani 1 d . .
H1 H -0.0687(6) 0.1676(7) 0.4389(7) 0.069 Uiso 1 calc R .
C2 C -0.0607(6) 0.3410(8) 0.4203(7) 0.059(2) Uani 1 d . .
H2 H -0.1013(6) 0.3543(8) 0.4922(7) 0.071 Uiso 1 calc R .
C3 C -0.0073(7) 0.4234(7) 0.3227(8) 0.059(2) Uani 1 d . .
H3 H -0.0075(7) 0.5008(7) 0.3188(8) 0.071 Uiso 1 calc R .
C4 C 0.0460(7) 0.3692(7) 0.2328(6) 0.054(2) Uani 1 d . .
H4 H 0.0888(7) 0.4034(7) 0.1589(6) 0.065 Uiso 1 calc R .
C5 C 0.0230(7) 0.2526(7) 0.2752(8) 0.058(2) Uani 1 d . .
H5 H 0.0471(7) 0.1962(7) 0.2335(8) 0.069 Uiso 1 calc R .
C6 C 0.6162(7) 0.3941(8) 0.4212(10) 0.070(3) Uani 1 d . .
H6 H 0.6193(7) 0.4709(8) 0.4197(10) 0.084 Uiso 1 calc R .
C7 C 0.6488(6) 0.3432(9) 0.3279(8) 0.069(3) Uani 1 d . .
H7 H 0.6771(6) 0.3805(9) 0.2523(8) 0.082 Uiso 1 calc R .
C8 C 0.6322(6) 0.2266(8) 0.3655(8) 0.059(2) Uani 1 d . .
H8 H 0.6478(6) 0.1731(8) 0.3197(8) 0.071 Uiso 1 calc R .
C9 C 0.5882(7) 0.2052(7) 0.4832(8) 0.061(2) Uani 1 d . .
H9 H 0.5691(7) 0.1349(7) 0.5310(8) 0.073 Uiso 1 calc R .
C10 C 0.5780(7) 0.3100(9) 0.5174(8) 0.067(2) Uani 1 d . .
H10 H 0.5502(7) 0.3207(9) 0.5921(8) 0.080 Uiso 1 calc R .
C11 C 0.3607(5) 0.2506(5) 0.2664(4) 0.0329(10) Uani 1 d . .
C12 C 0.3095(5) 0.1453(4) 0.3340(4) 0.0298(9) Uani 1 d . .
C13 C 0.2777(5) 0.1645(4) 0.4463(4) 0.0309(9) Uani 1 d . .
C14 C 0.1993(5) 0.1296(5) 0.6768(4) 0.0351(10) Uani 1 d . .
C15 C 0.1975(6) 0.2411(5) 0.6677(4) 0.0351(10) Uani 1 d . .
C16 C 0.1710(14) 0.2917(7) 0.7717(6) 0.078(3) Uani 1 d . .
C17A C 0.2117(51) 0.3953(20) 0.8897(22) 0.162(24) Uani 0.58(4) d P 1
H17A H 0.2705(184) 0.4550(190) 0.8921(157) 0.244 Uiso 0.58(4) calc PR 1
H17B H 0.2054(329) 0.3378(69) 0.9574(26) 0.244 Uiso 0.58(4) calc PR 1
H17C H 0.1225(147) 0.4246(255) 0.8857(143) 0.244 Uiso 0.58(4) calc PR 1
C17B C 0.0679(33) 0.3127(39) 0.9528(26) 0.108(16) Uani 0.42(4) d P 2
H17D H -0.0217(35) 0.3162(264) 0.9997(111) 0.163 Uiso 0.42(4) calc PR 2
H17E H 0.1132(285) 0.3843(122) 0.9386(32) 0.163 Uiso 0.42(4) calc PR 2
H17F H 0.1195(270) 0.2556(137) 0.9915(123) 0.163 Uiso 0.42(4) calc PR 2
C18 C 0.1821(7) 0.0453(6) 0.7876(5) 0.0465(14) Uani 1 d . .
C19 C 0.2108(13) 0.0153(9) 0.9792(7) 0.082(3) Uani 1 d . .
H19A H 0.2447(13) 0.0561(9) 1.0268(7) 0.124 Uiso 1 calc R .
H19B H 0.2630(13) -0.0519(9) 0.9736(7) 0.124 Uiso 1 calc R .
H19C H 0.1167(13) -0.0046(9) 1.0119(7) 0.124 Uiso 1 calc R .
C20 C 0.3001(6) 0.0362(5) 0.2969(4) 0.0345(10) Uani 1 d . .
C21 C 0.4148(7) -0.0055(6) 0.2343(5) 0.0461(13) Uani 1 d . .
H21 H 0.4950(7) 0.0371(6) 0.2115(5) 0.055 Uiso 1 calc R .
C22 C 0.4133(9) -0.1086(7) 0.2047(7) 0.059(2) Uani 1 d . .
H22 H 0.4921(9) -0.1359(7) 0.1636(7) 0.071 Uiso 1 calc R .
C23 C 0.2930(9) -0.1719(6) 0.2367(7) 0.058(2) Uani 1 d . .
H23 H 0.2907(9) -0.2419(6) 0.2173(7) 0.070 Uiso 1 calc R .
C24 C 0.1781(8) -0.1299(6) 0.2970(7) 0.054(2) Uani 1 d . .
H24 H 0.0973(8) -0.1716(6) 0.3176(7) 0.065 Uiso 1 calc R .
C25 C 0.1803(6) -0.0272(5) 0.3276(6) 0.0426(12) Uani 1 d . .
H25 H 0.1014(6) -0.0002(5) 0.3690(6) 0.051 Uiso 1 calc R .
C26 C 0.4054(7) 0.2726(5) 0.1403(5) 0.0428(12) Uani 1 d . .
C27 C 0.5800(12) 0.3539(13) -0.0173(8) 0.094(4) Uani 1 d . .
H27A H 0.5659(12) 0.2881(13) -0.0470(8) 0.113 Uiso 1 calc R .
H27B H 0.5406(12) 0.4184(13) -0.0595(8) 0.113 Uiso 1 calc R .
C28 C 0.7236(12) 0.3727(13) -0.0287(10) 0.105(4) Uani 1 d . .
H28A H 0.7688(12) 0.3843(13) -0.1078(10) 0.158 Uiso 1 calc R .
H28B H 0.7614(12) 0.3083(13) 0.0133(10) 0.158 Uiso 1 calc R .
H28C H 0.7362(12) 0.4380(13) 0.0009(10) 0.158 Uiso 1 calc R .

loop_
_atom_type_symbol
_atom_type_description
_atom_type_scat_dispersion_real
_atom_type_scat_dispersion_imag
_atom_type_scat_source
C C 0.0033 0.0016 'International Tables Vol C Tables 4.2.6.8 and 6.1.1.4'
H H 0.0000 0.0000 'International Tables Vol C Tables 4.2.6.8 and 6.1.1.4'
O O 0.0106 0.0060 'International Tables Vol C Tables 4.2.6.8 and 6.1.1.4'
S S 0.1246 0.1234 'International Tables Vol C Tables 4.2.6.8 and 6.1.1.4'
Mo Mo -1.6832 0.6857 'International Tables Vol C Tables 4.2.6.8 and 6.1.1.4'

loop_
_geom_angle_atom_site_label_1
_geom_angle_atom_site_label_2
_geom_angle_atom_site_label_3
_geom_angle
_geom_angle_site_symmetry_1
_geom_angle_site_symmetry_3
_geom_angle_publ_flag
C11 Mo1 C13 60.9(2) . . ?
C11 Mo1 C4 102.4(2) . . ?
C13 Mo1 C4 141.3(3) . . ?
C11 Mo1 C5 96.8(3) . . ?
C13 Mo1 C5 107.9(2) . . ?
C4 Mo1 C5 35.6(3) . . ?
C11 Mo1 S3 77.6(2) . . ?
C13 Mo1 S3 109.89(14) . . ?
C4 Mo1 S3 98.5(2) . . ?
C5 Mo1 S3 132.2(2) . . ?
C11 Mo1 C3 134.9(3) . . ?
C13 Mo1 C3 156.2(3) . . ?
C4 Mo1 C3 35.0(3) . . ?
C5 Mo1 C3 58.1(3) . . ?
S3 Mo1 C3 92.5(2) . . ?
C11 Mo1 C1 123.0(3) . . ?
C13 Mo1 C1 99.5(2) . . ?
C4 Mo1 C1 58.5(3) . . ?
C5 Mo1 C1 34.8(3) . . ?
S3 Mo1 C1 150.2(2) . . ?
C3 Mo1 C1 57.7(3) . . ?
C11 Mo1 C2 154.4(2) . . ?
C13 Mo1 C2 122.1(3) . . ?
C4 Mo1 C2 58.3(3) . . ?
C5 Mo1 C2 57.6(3) . . ?
S3 Mo1 C2 119.3(2) . . ?
C3 Mo1 C2 34.9(3) . . ?
C1 Mo1 C2 34.2(3) . . ?
C11 Mo1 C12 34.9(2) . . ?
C13 Mo1 C12 34.7(2) . . ?
C4 Mo1 C12 111.7(2) . . ?
C5 Mo1 C12 86.9(2) . . ?
S3 Mo1 C12 108.95(12) . . ?
C3 Mo1 C12 144.4(2) . . ?
C1 Mo1 C12 97.9(2) . . ?
C2 Mo1 C12 131.5(3) . . ?
C11 Mo1 S1 110.14(14) . . ?
C13 Mo1 S1 72.66(14) . . ?
C4 Mo1 S1 143.1(2) . . ?
C5 Mo1 S1 147.9(2) . . ?
S3 Mo1 S1 72.66(5) . . ?
C3 Mo1 S1 108.4(2) . . ?
C1 Mo1 S1 113.1(2) . . ?
C2 Mo1 S1 94.0(2) . . ?
C12 Mo1 S1 105.04(12) . . ?
C11 Mo1 Mo2 52.73(14) . . ?
C13 Mo1 Mo2 53.78(14) . . ?
C4 Mo1 Mo2 145.2(2) . . ?
C5 Mo1 Mo2 148.6(2) . . ?
S3 Mo1 Mo2 56.11(4) . . ?
C3 Mo1 Mo2 147.6(2) . . ?
C1 Mo1 Mo2 152.8(2) . . ?
C2 Mo1 Mo2 152.1(2) . . ?
C12 Mo1 Mo2 63.83(12) . . ?
S1 Mo1 Mo2 58.09(3) . . ?
C11 Mo2 C13 61.9(2) . . ?
C11 Mo2 C7 100.6(3) . . ?
C13 Mo2 C7 137.8(3) . . ?
C11 Mo2 S3 78.93(15) . . ?
C13 Mo2 S3 111.24(13) . . ?
C7 Mo2 S3 101.2(2) . . ?
C11 Mo2 C8 91.8(2) . . ?
C13 Mo2 C8 103.8(3) . . ?
C7 Mo2 C8 35.2(3) . . ?
S3 Mo2 C8 133.2(2) . . ?
C11 Mo2 C9 116.9(3) . . ?
C13 Mo2 C9 94.3(2) . . ?
C7 Mo2 C9 57.7(3) . . ?
S3 Mo2 C9 154.4(2) . . ?
C8 Mo2 C9 34.6(3) . . ?
C11 Mo2 C10 149.3(3) . . ?
C13 Mo2 C10 118.4(3) . . ?
C7 Mo2 C10 57.1(3) . . ?
S3 Mo2 C10 123.1(3) . . ?
C8 Mo2 C10 57.7(3) . . ?
C9 Mo2 C10 35.0(3) . . ?
C11 Mo2 C6 133.7(3) . . ?
C13 Mo2 C6 151.4(3) . . ?
C7 Mo2 C6 34.5(4) . . ?
S3 Mo2 C6 96.5(2) . . ?
C8 Mo2 C6 58.0(3) . . ?
C9 Mo2 C6 57.8(3) . . ?
C10 Mo2 C6 34.2(4) . . ?
C11 Mo2 S1 112.93(13) . . ?
C13 Mo2 S1 73.53(13) . . ?
C7 Mo2 S1 143.8(3) . . ?
S3 Mo2 S1 73.48(5) . . ?
C8 Mo2 S1 148.3(2) . . ?
C9 Mo2 S1 113.8(2) . . ?
C10 Mo2 S1 95.0(2) . . ?
C6 Mo2 S1 109.6(3) . . ?
C11 Mo2 Mo1 54.50(13) . . ?
C13 Mo2 Mo1 54.47(13) . . ?
C7 Mo2 Mo1 147.1(2) . . ?
S3 Mo2 Mo1 56.77(4) . . ?
C8 Mo2 Mo1 144.8(2) . . ?
C9 Mo2 Mo1 148.7(2) . . ?
C10 Mo2 Mo1 153.9(2) . . ?
C6 Mo2 Mo1 152.3(2) . . ?
S1 Mo2 Mo1 59.14(4) . . ?
C15 S1 Mo2 108.6(2) . . ?
C15 S1 Mo1 118.1(2) . . ?
Mo2 S1 Mo1 62.77(4) . . ?
C13 S2 C14 102.6(3) . . ?
Mo2 S3 Mo1 67.11(4) . . ?
C16 O1 C17A 105.2(20) . . ?
C16 O2 C17B 108.5(16) . . ?
C18 O3 C19 119.1(7) . . ?
C26 O5 C27 117.0(7) . . ?
C2 C1 C5 108.2(7) . . ?
C2 C1 Mo1 73.1(4) . . ?
C5 C1 Mo1 71.2(4) . . ?
C1 C2 C3 108.1(7) . . ?
C1 C2 Mo1 72.7(4) . . ?
C3 C2 Mo1 71.6(4) . . ?
C4 C3 C2 108.3(7) . . ?
C4 C3 Mo1 71.2(4) . . ?
C2 C3 Mo1 73.5(4) . . ?
C3 C4 C5 107.2(7) . . ?
C3 C4 Mo1 73.8(4) . . ?
C5 C4 Mo1 72.8(4) . . ?
C1 C5 C4 108.2(7) . . ?
C1 C5 Mo1 74.0(4) . . ?
C4 C5 Mo1 71.6(4) . . ?
C7 C6 C10 107.5(8) . . ?
C7 C6 Mo2 71.3(4) . . ?
C10 C6 Mo2 72.9(4) . . ?
C6 C7 C8 109.0(8) . . ?
C6 C7 Mo2 74.2(4) . . ?
C8 C7 Mo2 72.6(4) . . ?
C9 C8 C7 107.6(8) . . ?
C9 C8 Mo2 73.6(4) . . ?
C7 C8 Mo2 72.2(4) . . ?
C8 C9 C10 107.3(8) . . ?
C8 C9 Mo2 71.8(4) . . ?
C10 C9 Mo2 72.8(4) . . ?
C6 C10 C9 108.5(8) . . ?
C6 C10 Mo2 72.9(4) . . ?
C9 C10 Mo2 72.2(4) . . ?
C12 C11 C26 123.8(5) . . ?
C12 C11 Mo2 94.5(3) . . ?
C26 C11 Mo2 136.4(4) . . ?
C12 C11 Mo1 82.8(3) . . ?
C26 C11 Mo1 126.9(4) . . ?
Mo2 C11 Mo1 72.8(2) . . ?
C13 C12 C11 103.9(4) . . ?
C13 C12 C20 127.5(5) . . ?
C11 C12 C20 128.5(5) . . ?
C13 C12 Mo1 62.8(3) . . ?
C11 C12 Mo1 62.3(3) . . ?
C20 C12 Mo1 141.5(3) . . ?
C12 C13 S2 122.6(4) . . ?
C12 C13 Mo2 93.0(3) . . ?
S2 C13 Mo2 135.3(3) . . ?
C12 C13 Mo1 82.5(3) . . ?
S2 C13 Mo1 133.2(3) . . ?
Mo2 C13 Mo1 71.8(2) . . ?
C15 C14 C18 124.6(5) . . ?
C15 C14 S2 126.2(4) . . ?
C18 C14 S2 109.1(4) . . ?
C14 C15 C16 120.8(5) . . ?
C14 C15 S1 131.0(4) . . ?
C16 C15 S1 108.2(4) . . ?
O2 C16 O1 123.7(8) . . ?
O2 C16 C15 119.9(11) . . ?
O1 C16 C15 116.3(9) . . ?
O4 C18 O3 123.8(7) . . ?
O4 C18 C14 124.1(7) . . ?
O3 C18 C14 112.0(6) . . ?
C21 C20 C25 118.5(6) . . ?
C21 C20 C12 119.4(5) . . ?
C25 C20 C12 122.0(5) . . ?
C22 C21 C20 121.4(7) . . ?
C21 C22 C23 119.6(7) . . ?
C24 C23 C22 119.2(6) . . ?
C23 C24 C25 121.1(7) . . ?
C24 C25 C20 120.1(6) . . ?
O6 C26 O5 123.2(6) . . ?
O6 C26 C11 125.3(6) . . ?
O5 C26 C11 111.5(6) . . ?
C28 C27 O5 107.3(9) . . ?

loop_
_geom_bond_atom_site_label_1
_geom_bond_atom_site_label_2
_geom_bond_distance
_geom_bond_site_symmetry_2
_geom_bond_publ_flag
Mo1 C11 2.191(5) . ?
Mo1 C13 2.202(5) . ?
Mo1 C4 2.301(6) . ?
Mo1 C5 2.318(6) . ?
Mo1 S3 2.334(2) . ?
Mo1 C3 2.334(6) . ?
Mo1 C1 2.354(6) . ?
Mo1 C2 2.359(6) . ?
Mo1 C12 2.454(5) . ?
Mo1 S1 2.4812(15) . ?
Mo1 Mo2 2.5700(7) . ?
Mo2 C11 2.141(5) . ?
Mo2 C13 2.183(5) . ?
Mo2 C7 2.313(6) . ?
Mo2 S3 2.3158(15) . ?
Mo2 C8 2.319(6) . ?
Mo2 C9 2.342(6) . ?
Mo2 C10 2.349(7) . ?
Mo2 C6 2.350(6) . ?
Mo2 S1 2.4535(14) . ?
S1 C15 1.773(6) . ?
S2 C13 1.728(5) . ?
S2 C14 1.743(6) . ?
O1 C16 1.269(15) . ?
O1 C17A 1.51(3) . ?
O2 C16 1.237(15) . ?
O2 C17B 1.58(2) . ?
O3 C18 1.303(9) . ?
O3 C19 1.458(10) . ?
O4 C18 1.173(9) . ?
O5 C26 1.319(9) . ?
O5 C27 1.461(9) . ?
O6 C26 1.191(8) . ?
C1 C2 1.385(12) . ?
C1 C5 1.398(12) . ?
C2 C3 1.409(13) . ?
C3 C4 1.395(12) . ?
C4 C5 1.412(12) . ?
C6 C7 1.382(14) . ?
C6 C10 1.383(14) . ?
C7 C8 1.400(13) . ?
C8 C9 1.385(13) . ?
C9 C10 1.412(13) . ?
C11 C12 1.417(7) . ?
C11 C26 1.482(7) . ?
C12 C13 1.408(7) . ?
C12 C20 1.498(7) . ?
C14 C15 1.336(8) . ?
C14 C18 1.503(8) . ?
C15 C16 1.494(9) . ?
C20 C21 1.380(8) . ?
C20 C25 1.389(8) . ?
C21 C22 1.374(10) . ?
C22 C23 1.392(12) . ?
C23 C24 1.369(12) . ?
C24 C25 1.377(9) . ?
C27 C28 1.44(2) . ?

loop_
_geom_torsion_atom_site_label_1
_geom_torsion_atom_site_label_2
_geom_torsion_atom_site_label_3
_geom_torsion_atom_site_label_4
_geom_torsion
_geom_torsion_site_symmetry_1
_geom_torsion_site_symmetry_2
_geom_torsion_site_symmetry_3
_geom_torsion_site_symmetry_4
_geom_torsion_publ_flag
C11 Mo1 Mo2 C11 0.0 . . . . ?
C13 Mo1 Mo2 C11 78.4(2) . . . . ?
C4 Mo1 Mo2 C11 -51.5(4) . . . . ?
C5 Mo1 Mo2 C11 16.2(5) . . . . ?
S3 Mo1 Mo2 C11 -100.7(2) . . . . ?
C3 Mo1 Mo2 C11 -117.2(5) . . . . ?
C1 Mo1 Mo2 C11 91.0(5) . . . . ?
C2 Mo1 Mo2 C11 169.9(5) . . . . ?
C12 Mo1 Mo2 C11 39.3(2) . . . . ?
S1 Mo1 Mo2 C11 169.6(2) . . . . ?
C11 Mo1 Mo2 C13 -78.4(2) . . . . ?
C13 Mo1 Mo2 C13 0.0 . . . . ?
C4 Mo1 Mo2 C13 -129.9(4) . . . . ?
C5 Mo1 Mo2 C13 -62.2(5) . . . . ?
S3 Mo1 Mo2 C13 -179.1(2) . . . . ?
C3 Mo1 Mo2 C13 164.4(5) . . . . ?
C1 Mo1 Mo2 C13 12.6(5) . . . . ?
C2 Mo1 Mo2 C13 91.5(5) . . . . ?
C12 Mo1 Mo2 C13 -39.1(2) . . . . ?
S1 Mo1 Mo2 C13 91.2(2) . . . . ?
C11 Mo1 Mo2 C7 46.6(5) . . . . ?
C13 Mo1 Mo2 C7 124.9(5) . . . . ?
C4 Mo1 Mo2 C7 -5.0(6) . . . . ?
C5 Mo1 Mo2 C7 62.7(7) . . . . ?
S3 Mo1 Mo2 C7 -54.1(5) . . . . ?
C3 Mo1 Mo2 C7 -70.6(7) . . . . ?
C1 Mo1 Mo2 C7 137.6(7) . . . . ?
C2 Mo1 Mo2 C7 -143.6(8) . . . . ?
C12 Mo1 Mo2 C7 85.9(5) . . . . ?
S1 Mo1 Mo2 C7 -143.9(5) . . . . ?
C11 Mo1 Mo2 S3 100.7(2) . . . . ?
C13 Mo1 Mo2 S3 179.1(2) . . . . ?
C4 Mo1 Mo2 S3 49.1(4) . . . . ?
C5 Mo1 Mo2 S3 116.9(4) . . . . ?
S3 Mo1 Mo2 S3 0.0 . . . . ?
C3 Mo1 Mo2 S3 -16.5(4) . . . . ?
C1 Mo1 Mo2 S3 -168.3(5) . . . . ?
C2 Mo1 Mo2 S3 -89.4(5) . . . . ?
C12 Mo1 Mo2 S3 139.98(14) . . . . ?
S1 Mo1 Mo2 S3 -89.74(6) . . . . ?
C11 Mo1 Mo2 C8 -18.7(5) . . . . ?
C13 Mo1 Mo2 C8 59.7(5) . . . . ?
C4 Mo1 Mo2 C8 -70.3(6) . . . . ?
C5 Mo1 Mo2 C8 -2.5(6) . . . . ?
S3 Mo1 Mo2 C8 -119.4(4) . . . . ?
C3 Mo1 Mo2 C8 -135.9(6) . . . . ?
C1 Mo1 Mo2 C8 72.3(7) . . . . ?
C2 Mo1 Mo2 C8 151.2(7) . . . . ?
C12 Mo1 Mo2 C8 20.6(4) . . . . ?
S1 Mo1 Mo2 C8 150.9(4) . . . . ?
C11 Mo1 Mo2 C9 -84.0(5) . . . . ?
C13 Mo1 Mo2 C9 -5.6(5) . . . . ?
C4 Mo1 Mo2 C9 -135.6(6) . . . . ?
C5 Mo1 Mo2 C9 -67.8(7) . . . . ?
S3 Mo1 Mo2 C9 175.3(5) . . . . ?
C3 Mo1 Mo2 C9 158.8(6) . . . . ?
C1 Mo1 Mo2 C9 7.0(7) . . . . ?
C2 Mo1 Mo2 C9 85.9(7) . . . . ?
C12 Mo1 Mo2 C9 -44.7(5) . . . . ?
S1 Mo1 Mo2 C9 85.6(5) . . . . ?
C11 Mo1 Mo2 C10 -161.0(6) . . . . ?
C13 Mo1 Mo2 C10 -82.6(6) . . . . ?
C4 Mo1 Mo2 C10 147.5(7) . . . . ?
C5 Mo1 Mo2 C10 -144.8(8) . . . . ?
S3 Mo1 Mo2 C10 98.4(6) . . . . ?
C3 Mo1 Mo2 C10 81.8(8) . . . . ?
C1 Mo1 Mo2 C10 -70.0(8) . . . . ?
C2 Mo1 Mo2 C10 8.9(8) . . . . ?
C12 Mo1 Mo2 C10 -121.7(6) . . . . ?
S1 Mo1 Mo2 C10 8.6(6) . . . . ?
C11 Mo1 Mo2 C6 117.9(7) . . . . ?
C13 Mo1 Mo2 C6 -163.7(7) . . . . ?
C4 Mo1 Mo2 C6 66.3(7) . . . . ?
C5 Mo1 Mo2 C6 134.1(8) . . . . ?
S3 Mo1 Mo2 C6 17.2(6) . . . . ?
C3 Mo1 Mo2 C6 0.7(8) . . . . ?
C1 Mo1 Mo2 C6 -151.1(8) . . . . ?
C2 Mo1 Mo2 C6 -72.3(8) . . . . ?
C12 Mo1 Mo2 C6 157.2(6) . . . . ?
S1 Mo1 Mo2 C6 -72.6(6) . . . . ?
C11 Mo1 Mo2 S1 -169.6(2) . . . . ?
C13 Mo1 Mo2 S1 -91.2(2) . . . . ?
C4 Mo1 Mo2 S1 138.9(4) . . . . ?
C5 Mo1 Mo2 S1 -153.4(4) . . . . ?
S3 Mo1 Mo2 S1 89.74(6) . . . . ?
C3 Mo1 Mo2 S1 73.2(4) . . . . ?
C1 Mo1 Mo2 S1 -78.6(5) . . . . ?
C2 Mo1 Mo2 S1 0.3(5) . . . . ?
C12 Mo1 Mo2 S1 -130.28(13) . . . . ?
S1 Mo1 Mo2 S1 0.0 . . . . ?
C11 Mo2 S1 C15 103.5(3) . . . . ?
C13 Mo2 S1 C15 54.7(2) . . . . ?
C7 Mo2 S1 C15 -100.1(4) . . . . ?
S3 Mo2 S1 C15 173.5(2) . . . . ?
C8 Mo2 S1 C15 -35.0(5) . . . . ?
C9 Mo2 S1 C15 -32.8(3) . . . . ?
C10 Mo2 S1 C15 -63.5(3) . . . . ?
C6 Mo2 S1 C15 -95.4(3) . . . . ?
Mo1 Mo2 S1 C15 112.7(2) . . . . ?
C11 Mo2 S1 Mo1 -9.2(2) . . . . ?
C13 Mo2 S1 Mo1 -58.04(14) . . . . ?
C7 Mo2 S1 Mo1 147.2(4) . . . . ?
S3 Mo2 S1 Mo1 60.75(5) . . . . ?
C8 Mo2 S1 Mo1 -147.7(4) . . . . ?
C9 Mo2 S1 Mo1 -145.5(2) . . . . ?
C10 Mo2 S1 Mo1 -176.2(3) . . . . ?
C6 Mo2 S1 Mo1 151.9(3) . . . . ?
Mo1 Mo2 S1 Mo1 0.0 . . . . ?
C11 Mo1 S1 C15 -88.8(3) . . . . ?
C13 Mo1 S1 C15 -39.9(2) . . . . ?
C4 Mo1 S1 C15 121.1(4) . . . . ?
C5 Mo1 S1 C15 56.3(4) . . . . ?
S3 Mo1 S1 C15 -158.0(2) . . . . ?
C3 Mo1 S1 C15 115.1(3) . . . . ?
C1 Mo1 S1 C15 53.2(3) . . . . ?
C2 Mo1 S1 C15 82.5(3) . . . . ?
C12 Mo1 S1 C15 -52.5(2) . . . . ?
Mo2 Mo1 S1 C15 -97.6(2) . . . . ?
C11 Mo1 S1 Mo2 8.8(2) . . . . ?
C13 Mo1 S1 Mo2 57.67(14) . . . . ?
C4 Mo1 S1 Mo2 -141.3(3) . . . . ?
C5 Mo1 S1 Mo2 153.9(4) . . . . ?
S3 Mo1 S1 Mo2 -60.42(4) . . . . ?
C3 Mo1 S1 Mo2 -147.3(2) . . . . ?
C1 Mo1 S1 Mo2 150.8(2) . . . . ?
C2 Mo1 S1 Mo2 -179.9(2) . . . . ?
C12 Mo1 S1 Mo2 45.15(13) . . . . ?
Mo2 Mo1 S1 Mo2 0.0 . . . . ?
C11 Mo2 S3 Mo1 54.61(14) . . . . ?
C13 Mo2 S3 Mo1 0.81(14) . . . . ?
C7 Mo2 S3 Mo1 153.4(3) . . . . ?
C8 Mo2 S3 Mo1 136.5(3) . . . . ?
C9 Mo2 S3 Mo1 -174.3(6) . . . . ?
C10 Mo2 S3 Mo1 -148.7(3) . . . . ?
C6 Mo2 S3 Mo1 -172.1(3) . . . . ?
S1 Mo2 S3 Mo1 -63.56(4) . . . . ?
Mo1 Mo2 S3 Mo1 0.0 . . . . ?
C11 Mo1 S3 Mo2 -53.21(14) . . . . ?
C13 Mo1 S3 Mo2 -0.80(14) . . . . ?
C4 Mo1 S3 Mo2 -154.1(2) . . . . ?
C5 Mo1 S3 Mo2 -141.1(3) . . . . ?
C3 Mo1 S3 Mo2 171.2(2) . . . . ?
C1 Mo1 S3 Mo2 169.3(5) . . . . ?
C2 Mo1 S3 Mo2 147.6(2) . . . . ?
C12 Mo1 S3 Mo2 -37.60(12) . . . . ?
S1 Mo1 S3 Mo2 62.78(4) . . . . ?
Mo2 Mo1 S3 Mo2 0.0 . . . . ?
C11 Mo1 C1 C2 -163.1(4) . . . . ?
C13 Mo1 C1 C2 135.5(5) . . . . ?
C4 Mo1 C1 C2 -78.8(5) . . . . ?
C5 Mo1 C1 C2 -116.6(7) . . . . ?
S3 Mo1 C1 C2 -35.0(8) . . . . ?
C3 Mo1 C1 C2 -37.3(5) . . . . ?
C2 Mo1 C1 C2 0.0 . . . . ?
C12 Mo1 C1 C2 170.6(5) . . . . ?
S1 Mo1 C1 C2 60.4(5) . . . . ?
Mo2 Mo1 C1 C2 125.3(5) . . . . ?
C11 Mo1 C1 C5 -46.5(5) . . . . ?
C13 Mo1 C1 C5 -107.8(5) . . . . ?
C4 Mo1 C1 C5 37.9(5) . . . . ?
C5 Mo1 C1 C5 0.0 . . . . ?
S3 Mo1 C1 C5 81.7(7) . . . . ?
C3 Mo1 C1 C5 79.3(5) . . . . ?
C2 Mo1 C1 C5 116.6(7) . . . . ?
C12 Mo1 C1 C5 -72.8(5) . . . . ?
S1 Mo1 C1 C5 177.1(4) . . . . ?
Mo2 Mo1 C1 C5 -118.1(5) . . . . ?
C5 C1 C2 C3 0.3(7) . . . . ?
Mo1 C1 C2 C3 63.3(5) . . . . ?
C5 C1 C2 Mo1 -63.0(4) . . . . ?
Mo1 C1 C2 Mo1 0.0 . . . . ?
C11 Mo1 C2 C1 34.2(9) . . . . ?
C13 Mo1 C2 C1 -54.7(5) . . . . ?
C4 Mo1 C2 C1 79.4(5) . . . . ?
C5 Mo1 C2 C1 37.2(5) . . . . ?
S3 Mo1 C2 C1 160.9(4) . . . . ?
C3 Mo1 C2 C1 116.5(7) . . . . ?
C1 Mo1 C2 C1 0.0 . . . . ?
C12 Mo1 C2 C1 -12.5(6) . . . . ?
S1 Mo1 C2 C1 -126.7(5) . . . . ?
Mo2 Mo1 C2 C1 -126.9(5) . . . . ?
C11 Mo1 C2 C3 -82.3(8) . . . . ?
C13 Mo1 C2 C3 -171.2(4) . . . . ?
C4 Mo1 C2 C3 -37.1(5) . . . . ?
C5 Mo1 C2 C3 -79.4(5) . . . . ?
S3 Mo1 C2 C3 44.4(5) . . . . ?
C3 Mo1 C2 C3 0.0 . . . . ?
C1 Mo1 C2 C3 -116.5(7) . . . . ?
C12 Mo1 C2 C3 -129.0(5) . . . . ?
S1 Mo1 C2 C3 116.8(5) . . . . ?
Mo2 Mo1 C2 C3 116.5(5) . . . . ?
C1 C2 C3 C4 -0.8(7) . . . . ?
Mo1 C2 C3 C4 63.2(5) . . . . ?
C1 C2 C3 Mo1 -64.0(4) . . . . ?
Mo1 C2 C3 Mo1 0.0 . . . . ?
C11 Mo1 C3 C4 26.2(6) . . . . ?
C13 Mo1 C3 C4 -97.7(8) . . . . ?
C4 Mo1 C3 C4 0.000(1) . . . . ?
C5 Mo1 C3 C4 -38.7(5) . . . . ?
S3 Mo1 C3 C4 101.2(5) . . . . ?
C1 Mo1 C3 C4 -80.0(5) . . . . ?
C2 Mo1 C3 C4 -116.5(7) . . . . ?
C12 Mo1 C3 C4 -27.2(7) . . . . ?
S1 Mo1 C3 C4 173.7(4) . . . . ?
Mo2 Mo1 C3 C4 114.8(5) . . . . ?
C11 Mo1 C3 C2 142.7(5) . . . . ?
C13 Mo1 C3 C2 18.7(10) . . . . ?
C4 Mo1 C3 C2 116.5(7) . . . . ?
C5 Mo1 C3 C2 77.8(5) . . . . ?
S3 Mo1 C3 C2 -142.3(5) . . . . ?
C1 Mo1 C3 C2 36.5(5) . . . . ?
C2 Mo1 C3 C2 0.0 . . . . ?
C12 Mo1 C3 C2 89.3(6) . . . . ?
S1 Mo1 C3 C2 -69.8(5) . . . . ?
Mo2 Mo1 C3 C2 -128.7(4) . . . . ?
C2 C3 C4 C5 1.0(7) . . . . ?
Mo1 C3 C4 C5 65.7(4) . . . . ?
C2 C3 C4 Mo1 -64.6(5) . . . . ?
Mo1 C3 C4 Mo1 0.0 . . . . ?
C11 Mo1 C4 C3 -161.3(5) . . . . ?
C13 Mo1 C4 C3 140.3(5) . . . . ?
C5 Mo1 C4 C3 114.4(7) . . . . ?
S3 Mo1 C4 C3 -82.3(5) . . . . ?
C3 Mo1 C4 C3 0.000(2) . . . . ?
C1 Mo1 C4 C3 77.4(5) . . . . ?
C2 Mo1 C4 C3 37.0(5) . . . . ?
C12 Mo1 C4 C3 163.4(5) . . . . ?
S1 Mo1 C4 C3 -9.9(7) . . . . ?
Mo2 Mo1 C4 C3 -121.7(5) . . . . ?
C11 Mo1 C4 C5 84.3(5) . . . . ?
C13 Mo1 C4 C5 25.9(7) . . . . ?
C5 Mo1 C4 C5 0.0 . . . . ?
S3 Mo1 C4 C5 163.4(5) . . . . ?
C3 Mo1 C4 C5 -114.4(7) . . . . ?
C1 Mo1 C4 C5 -37.0(5) . . . . ?
C2 Mo1 C4 C5 -77.3(5) . . . . ?
C12 Mo1 C4 C5 49.0(5) . . . . ?
S1 Mo1 C4 C5 -124.3(5) . . . . ?
Mo2 Mo1 C4 C5 124.0(5) . . . . ?
C2 C1 C5 C4 0.3(7) . . . . ?
Mo1 C1 C5 C4 -63.9(4) . . . . ?
C2 C1 C5 Mo1 64.2(4) . . . . ?
Mo1 C1 C5 Mo1 0.0 . . . . ?
C3 C4 C5 C1 -0.8(7) . . . . ?
Mo1 C4 C5 C1 65.5(4) . . . . ?
C3 C4 C5 Mo1 -66.3(5) . . . . ?
Mo1 C4 C5 Mo1 0.0 . . . . ?
C11 Mo1 C5 C1 142.2(5) . . . . ?
C13 Mo1 C5 C1 80.7(5) . . . . ?
C4 Mo1 C5 C1 -116.0(7) . . . . ?
S3 Mo1 C5 C1 -138.4(4) . . . . ?
C3 Mo1 C5 C1 -78.0(5) . . . . ?
C1 Mo1 C5 C1 0.0 . . . . ?
C2 Mo1 C5 C1 -36.5(5) . . . . ?
C12 Mo1 C5 C1 108.7(5) . . . . ?
S1 Mo1 C5 C1 -5.0(7) . . . . ?
Mo2 Mo1 C5 C1 129.3(5) . . . . ?
C11 Mo1 C5 C4 -101.8(5) . . . . ?
C13 Mo1 C5 C4 -163.3(4) . . . . ?
C4 Mo1 C5 C4 0.0 . . . . ?
S3 Mo1 C5 C4 -22.5(6) . . . . ?
C3 Mo1 C5 C4 38.0(5) . . . . ?
C1 Mo1 C5 C4 116.0(7) . . . . ?
C2 Mo1 C5 C4 79.5(5) . . . . ?
C12 Mo1 C5 C4 -135.4(5) . . . . ?
S1 Mo1 C5 C4 110.9(5) . . . . ?
Mo2 Mo1 C5 C4 -114.7(5) . . . . ?
C11 Mo2 C6 C7 -19.3(7) . . . . ?
C13 Mo2 C6 C7 93.7(8) . . . . ?
C7 Mo2 C6 C7 0.0 . . . . ?
S3 Mo2 C6 C7 -100.3(5) . . . . ?
C8 Mo2 C6 C7 37.5(5) . . . . ?
C9 Mo2 C6 C7 78.6(6) . . . . ?
C10 Mo2 C6 C7 115.9(7) . . . . ?
S1 Mo2 C6 C7 -175.0(5) . . . . ?
Mo1 Mo2 C6 C7 -114.7(6) . . . . ?
C11 Mo2 C6 C10 -135.2(5) . . . . ?
C13 Mo2 C6 C10 -22.2(10) . . . . ?
C7 Mo2 C6 C10 -115.9(7) . . . . ?
S3 Mo2 C6 C10 143.8(5) . . . . ?
C8 Mo2 C6 C10 -78.4(6) . . . . ?
C9 Mo2 C6 C10 -37.3(5) . . . . ?
C10 Mo2 C6 C10 0.0 . . . . ?
S1 Mo2 C6 C10 69.1(5) . . . . ?
Mo1 Mo2 C6 C10 129.4(5) . . . . ?
C10 C6 C7 C8 -0.5(7) . . . . ?
Mo2 C6 C7 C8 -64.8(5) . . . . ?
C10 C6 C7 Mo2 64.3(5) . . . . ?
Mo2 C6 C7 Mo2 0.0 . . . . ?
C11 Mo2 C7 C6 165.9(5) . . . . ?
C13 Mo2 C7 C6 -134.6(6) . . . . ?
S3 Mo2 C7 C6 85.2(5) . . . . ?
C8 Mo2 C7 C6 -116.3(8) . . . . ?
C9 Mo2 C7 C6 -78.9(6) . . . . ?
C10 Mo2 C7 C6 -37.0(5) . . . . ?
C6 Mo2 C7 C6 0.0 . . . . ?
S1 Mo2 C7 C6 8.0(8) . . . . ?
Mo1 Mo2 C7 C6 129.0(5) . . . . ?
C11 Mo2 C7 C8 -77.8(5) . . . . ?
C13 Mo2 C7 C8 -18.3(7) . . . . ?
S3 Mo2 C7 C8 -158.5(5) . . . . ?
C8 Mo2 C7 C8 0.0 . . . . ?
C9 Mo2 C7 C8 37.4(5) . . . . ?
C10 Mo2 C7 C8 79.2(6) . . . . ?
C6 Mo2 C7 C8 116.3(8) . . . . ?
S1 Mo2 C7 C8 124.3(5) . . . . ?
Mo1 Mo2 C7 C8 -114.8(5) . . . . ?
C6 C7 C8 C9 0.3(8) . . . . ?
Mo2 C7 C8 C9 -65.6(5) . . . . ?
C6 C7 C8 Mo2 65.9(5) . . . . ?
Mo2 C7 C8 Mo2 0.0 . . . . ?
C11 Mo2 C8 C9 -138.8(5) . . . . ?
C13 Mo2 C8 C9 -77.3(5) . . . . ?
C7 Mo2 C8 C9 115.2(8) . . . . ?
S3 Mo2 C8 C9 144.8(5) . . . . ?
C9 Mo2 C8 C9 0.000(2) . . . . ?
C10 Mo2 C8 C9 37.8(5) . . . . ?
C6 Mo2 C8 C9 78.5(6) . . . . ?
S1 Mo2 C8 C9 3.6(8) . . . . ?
Mo1 Mo2 C8 C9 -123.6(5) . . . . ?
C11 Mo2 C8 C7 106.0(5) . . . . ?
C13 Mo2 C8 C7 167.5(5) . . . . ?
C7 Mo2 C8 C7 0.0 . . . . ?
S3 Mo2 C8 C7 29.6(6) . . . . ?
C9 Mo2 C8 C7 -115.2(8) . . . . ?
C10 Mo2 C8 C7 -77.4(6) . . . . ?
C6 Mo2 C8 C7 -36.7(6) . . . . ?
S1 Mo2 C8 C7 -111.6(6) . . . . ?
Mo1 Mo2 C8 C7 121.1(5) . . . . ?
C7 C8 C9 C10 0.1(7) . . . . ?
Mo2 C8 C9 C10 -64.6(5) . . . . ?
C7 C8 C9 Mo2 64.6(5) . . . . ?
Mo2 C8 C9 Mo2 0.0 . . . . ?
C11 Mo2 C9 C8 47.6(6) . . . . ?
C13 Mo2 C9 C8 108.2(5) . . . . ?
C7 Mo2 C9 C8 -38.0(5) . . . . ?
S3 Mo2 C9 C8 -76.3(8) . . . . ?
C8 Mo2 C9 C8 0.000(1) . . . . ?
C10 Mo2 C9 C8 -115.5(8) . . . . ?
C6 Mo2 C9 C8 -79.0(6) . . . . ?
S1 Mo2 C9 C8 -177.9(4) . . . . ?
Mo1 Mo2 C9 C8 112.8(5) . . . . ?
C11 Mo2 C9 C10 163.1(5) . . . . ?
C13 Mo2 C9 C10 -136.3(5) . . . . ?
C7 Mo2 C9 C10 77.4(6) . . . . ?
S3 Mo2 C9 C10 39.1(9) . . . . ?
C8 Mo2 C9 C10 115.5(8) . . . . ?
C10 Mo2 C9 C10 0.000(2) . . . . ?
C6 Mo2 C9 C10 36.5(6) . . . . ?
S1 Mo2 C9 C10 -62.4(6) . . . . ?
Mo1 Mo2 C9 C10 -131.7(5) . . . . ?
C7 C6 C10 C9 0.5(8) . . . . ?
Mo2 C6 C10 C9 63.9(5) . . . . ?
C7 C6 C10 Mo2 -63.3(5) . . . . ?
Mo2 C6 C10 Mo2 0.0 . . . . ?
C8 C9 C10 C6 -0.4(8) . . . . ?
Mo2 C9 C10 C6 -64.3(5) . . . . ?
C8 C9 C10 Mo2 64.0(5) . . . . ?
Mo2 C9 C10 Mo2 0.0 . . . . ?
C11 Mo2 C10 C6 86.0(8) . . . . ?
C13 Mo2 C10 C6 168.1(5) . . . . ?
C7 Mo2 C10 C6 37.3(5) . . . . ?
S3 Mo2 C10 C6 -44.4(6) . . . . ?
C8 Mo2 C10 C6 79.3(6) . . . . ?
C9 Mo2 C10 C6 116.6(8) . . . . ?
C6 Mo2 C10 C6 0.0 . . . . ?
S1 Mo2 C10 C6 -117.9(5) . . . . ?
Mo1 Mo2 C10 C6 -125.3(6) . . . . ?
C11 Mo2 C10 C9 -30.6(9) . . . . ?
C13 Mo2 C10 C9 51.5(6) . . . . ?
C7 Mo2 C10 C9 -79.3(6) . . . . ?
S3 Mo2 C10 C9 -161.0(4) . . . . ?
C8 Mo2 C10 C9 -37.3(5) . . . . ?
C9 Mo2 C10 C9 0.000(2) . . . . ?
C6 Mo2 C10 C9 -116.6(8) . . . . ?
S1 Mo2 C10 C9 125.5(5) . . . . ?
Mo1 Mo2 C10 C9 118.1(6) . . . . ?
C13 Mo2 C11 C12 -16.4(3) . . . . ?
C7 Mo2 C11 C12 122.7(4) . . . . ?
S3 Mo2 C11 C12 -137.9(3) . . . . ?
C8 Mo2 C11 C12 88.4(4) . . . . ?
C9 Mo2 C11 C12 63.6(4) . . . . ?
C10 Mo2 C11 C12 82.7(7) . . . . ?
C6 Mo2 C11 C12 133.6(4) . . . . ?
S1 Mo2 C11 C12 -71.3(3) . . . . ?
Mo1 Mo2 C11 C12 -81.0(3) . . . . ?
C13 Mo2 C11 C26 -169.5(6) . . . . ?
C7 Mo2 C11 C26 -30.5(6) . . . . ?
S3 Mo2 C11 C26 69.0(6) . . . . ?
C8 Mo2 C11 C26 -64.8(6) . . . . ?
C9 Mo2 C11 C26 -89.5(6) . . . . ?
C10 Mo2 C11 C26 -70.4(9) . . . . ?
C6 Mo2 C11 C26 -19.5(7) . . . . ?
S1 Mo2 C11 C26 135.6(5) . . . . ?
Mo1 Mo2 C11 C26 125.9(6) . . . . ?
C13 Mo2 C11 Mo1 64.6(2) . . . . ?
C7 Mo2 C11 Mo1 -156.4(3) . . . . ?
S3 Mo2 C11 Mo1 -56.89(10) . . . . ?
C8 Mo2 C11 Mo1 169.3(3) . . . . ?
C9 Mo2 C11 Mo1 144.6(2) . . . . ?
C10 Mo2 C11 Mo1 163.7(6) . . . . ?
C6 Mo2 C11 Mo1 -145.4(3) . . . . ?
S1 Mo2 C11 Mo1 9.7(2) . . . . ?
Mo1 Mo2 C11 Mo1 0.0 . . . . ?
C13 Mo1 C11 C12 32.2(3) . . . . ?
C4 Mo1 C11 C12 -110.3(3) . . . . ?
C5 Mo1 C11 C12 -74.6(4) . . . . ?
S3 Mo1 C11 C12 153.6(3) . . . . ?
C3 Mo1 C11 C12 -125.3(4) . . . . ?
C1 Mo1 C11 C12 -50.0(4) . . . . ?
C2 Mo1 C11 C12 -72.1(7) . . . . ?
C12 Mo1 C11 C12 0.0 . . . . ?
S1 Mo1 C11 C12 87.6(3) . . . . ?
Mo2 Mo1 C11 C12 97.0(3) . . . . ?
C13 Mo1 C11 C26 159.5(6) . . . . ?
C4 Mo1 C11 C26 17.1(6) . . . . ?
C5 Mo1 C11 C26 52.7(6) . . . . ?
S3 Mo1 C11 C26 -79.0(5) . . . . ?
C3 Mo1 C11 C26 2.0(7) . . . . ?
C1 Mo1 C11 C26 77.4(6) . . . . ?
C2 Mo1 C11 C26 55.3(9) . . . . ?
C12 Mo1 C11 C26 127.3(7) . . . . ?
S1 Mo1 C11 C26 -145.1(5) . . . . ?
Mo2 Mo1 C11 C26 -135.7(6) . . . . ?
C13 Mo1 C11 Mo2 -64.8(2) . . . . ?
C4 Mo1 C11 Mo2 152.7(2) . . . . ?
C5 Mo1 C11 Mo2 -171.6(2) . . . . ?
S3 Mo1 C11 Mo2 56.65(10) . . . . ?
C3 Mo1 C11 Mo2 137.7(3) . . . . ?
C1 Mo1 C11 Mo2 -146.9(2) . . . . ?
C2 Mo1 C11 Mo2 -169.0(6) . . . . ?
C12 Mo1 C11 Mo2 -97.0(3) . . . . ?
S1 Mo1 C11 Mo2 -9.4(2) . . . . ?
Mo2 Mo1 C11 Mo2 0.0 . . . . ?
C26 C11 C12 C13 -178.6(5) . . . . ?
Mo2 C11 C12 C13 23.4(4) . . . . ?
Mo1 C11 C12 C13 -48.6(3) . . . . ?
C26 C11 C12 C20 5.3(8) . . . . ?
Mo2 C11 C12 C20 -152.7(4) . . . . ?
Mo1 C11 C12 C20 135.4(5) . . . . ?
C26 C11 C12 Mo1 -130.1(6) . . . . ?
Mo2 C11 C12 Mo1 72.0(2) . . . . ?
Mo1 C11 C12 Mo1 0.0 . . . . ?
C11 Mo1 C12 C13 125.1(5) . . . . ?
C13 Mo1 C12 C13 0.000(1) . . . . ?
C4 Mo1 C12 C13 -154.5(3) . . . . ?
C5 Mo1 C12 C13 -128.4(4) . . . . ?
S3 Mo1 C12 C13 97.8(3) . . . . ?
C3 Mo1 C12 C13 -138.1(5) . . . . ?
C1 Mo1 C12 C13 -95.3(4) . . . . ?
C2 Mo1 C12 C13 -88.2(4) . . . . ?
S1 Mo1 C12 C13 21.3(3) . . . . ?
Mo2 Mo1 C12 C13 63.5(3) . . . . ?
C11 Mo1 C12 C11 0.0 . . . . ?
C13 Mo1 C12 C11 -125.1(5) . . . . ?
C4 Mo1 C12 C11 80.4(4) . . . . ?
C5 Mo1 C12 C11 106.5(4) . . . . ?
S3 Mo1 C12 C11 -27.3(3) . . . . ?
C3 Mo1 C12 C11 96.8(5) . . . . ?
C1 Mo1 C12 C11 139.6(4) . . . . ?
C2 Mo1 C12 C11 146.7(4) . . . . ?
S1 Mo1 C12 C11 -103.8(3) . . . . ?
Mo2 Mo1 C12 C11 -61.7(3) . . . . ?
C11 Mo1 C12 C20 -118.0(7) . . . . ?
C13 Mo1 C12 C20 116.9(7) . . . . ?
C4 Mo1 C12 C20 -37.6(6) . . . . ?
C5 Mo1 C12 C20 -11.5(6) . . . . ?
S3 Mo1 C12 C20 -145.3(5) . . . . ?
C3 Mo1 C12 C20 -21.2(8) . . . . ?
C1 Mo1 C12 C20 21.6(6) . . . . ?
C2 Mo1 C12 C20 28.7(7) . . . . ?
S1 Mo1 C12 C20 138.3(5) . . . . ?
Mo2 Mo1 C12 C20 -179.6(6) . . . . ?
C11 C12 C13 S2 -174.4(4) . . . . ?
C20 C12 C13 S2 1.7(7) . . . . ?
Mo1 C12 C13 S2 137.4(4) . . . . ?
C11 C12 C13 Mo2 -22.9(4) . . . . ?
C20 C12 C13 Mo2 153.2(4) . . . . ?
Mo1 C12 C13 Mo2 -71.15(15) . . . . ?
C11 C12 C13 Mo1 48.3(3) . . . . ?
C20 C12 C13 Mo1 -135.6(5) . . . . ?
Mo1 C12 C13 Mo1 0.0 . . . . ?
C14 S2 C13 C12 -179.5(4) . . . . ?
C14 S2 C13 Mo2 43.2(4) . . . . ?
C14 S2 C13 Mo1 -66.6(4) . . . . ?
C11 Mo2 C13 C12 16.4(3) . . . . ?
C7 Mo2 C13 C12 -57.4(5) . . . . ?
S3 Mo2 C13 C12 80.3(3) . . . . ?
C8 Mo2 C13 C12 -68.1(4) . . . . ?
C9 Mo2 C13 C12 -101.8(4) . . . . ?
C10 Mo2 C13 C12 -128.6(3) . . . . ?
C6 Mo2 C13 C12 -114.6(6) . . . . ?
S1 Mo2 C13 C12 144.6(3) . . . . ?
Mo1 Mo2 C13 C12 81.1(3) . . . . ?
C11 Mo2 C13 S2 161.6(4) . . . . ?
C7 Mo2 C13 S2 87.8(5) . . . . ?
S3 Mo2 C13 S2 -134.6(3) . . . . ?
C8 Mo2 C13 S2 77.0(4) . . . . ?
C9 Mo2 C13 S2 43.3(4) . . . . ?
C10 Mo2 C13 S2 16.5(5) . . . . ?
C6 Mo2 C13 S2 30.5(8) . . . . ?
S1 Mo2 C13 S2 -70.2(4) . . . . ?
Mo1 Mo2 C13 S2 -133.7(4) . . . . ?
C11 Mo2 C13 Mo1 -64.7(2) . . . . ?
C7 Mo2 C13 Mo1 -138.5(3) . . . . ?
S3 Mo2 C13 Mo1 -0.84(14) . . . . ?
C8 Mo2 C13 Mo1 -149.2(2) . . . . ?
C9 Mo2 C13 Mo1 177.1(3) . . . . ?
C10 Mo2 C13 Mo1 150.3(2) . . . . ?
C6 Mo2 C13 Mo1 164.3(6) . . . . ?
S1 Mo2 C13 Mo1 63.51(9) . . . . ?
Mo1 Mo2 C13 Mo1 0.0 . . . . ?
C11 Mo1 C13 C12 -32.4(3) . . . . ?
C4 Mo1 C13 C12 39.8(5) . . . . ?
C5 Mo1 C13 C12 55.4(4) . . . . ?
S3 Mo1 C13 C12 -94.8(3) . . . . ?
C3 Mo1 C13 C12 105.3(7) . . . . ?
C1 Mo1 C13 C12 90.2(4) . . . . ?
C2 Mo1 C13 C12 117.9(4) . . . . ?
C12 Mo1 C13 C12 0.0 . . . . ?
S1 Mo1 C13 C12 -158.4(3) . . . . ?
Mo2 Mo1 C13 C12 -95.6(3) . . . . ?
C11 Mo1 C13 S2 -161.0(5) . . . . ?
C4 Mo1 C13 S2 -88.7(5) . . . . ?
C5 Mo1 C13 S2 -73.2(5) . . . . ?
S3 Mo1 C13 S2 136.7(4) . . . . ?
C3 Mo1 C13 S2 -23.2(9) . . . . ?
C1 Mo1 C13 S2 -38.3(5) . . . . ?
C2 Mo1 C13 S2 -10.6(5) . . . . ?
C12 Mo1 C13 S2 -128.5(6) . . . . ?
S1 Mo1 C13 S2 73.1(4) . . . . ?
Mo2 Mo1 C13 S2 135.9(4) . . . . ?
C11 Mo1 C13 Mo2 63.2(2) . . . . ?
C4 Mo1 C13 Mo2 135.5(3) . . . . ?
C5 Mo1 C13 Mo2 151.0(2) . . . . ?
S3 Mo1 C13 Mo2 0.82(14) . . . . ?
C3 Mo1 C13 Mo2 -159.0(6) . . . . ?
C1 Mo1 C13 Mo2 -174.2(2) . . . . ?
C2 Mo1 C13 Mo2 -146.5(2) . . . . ?
C12 Mo1 C13 Mo2 95.6(3) . . . . ?
S1 Mo1 C13 Mo2 -62.76(9) . . . . ?
Mo2 Mo1 C13 Mo2 0.0 . . . . ?
C13 S2 C14 C15 11.4(6) . . . . ?
C13 S2 C14 C18 -167.7(4) . . . . ?
C18 C14 C15 C16 -2.9(10) . . . . ?
S2 C14 C15 C16 178.3(7) . . . . ?
C18 C14 C15 S1 177.1(5) . . . . ?
S2 C14 C15 S1 -1.7(9) . . . . ?
Mo2 S1 C15 C14 -44.0(6) . . . . ?
Mo1 S1 C15 C14 24.4(6) . . . . ?
Mo2 S1 C15 C16 136.0(6) . . . . ?
Mo1 S1 C15 C16 -155.6(6) . . . . ?
C17B O2 C16 O1 -18.9(22) . . . . ?
C17B O2 C16 C15 164.4(19) . . . . ?
C17A O1 C16 O2 -1.5(15) . . . . ?
C17A O1 C16 C15 175.3(10) . . . . ?
C14 C15 C16 O2 -69.3(11) . . . . ?
S1 C15 C16 O2 110.7(8) . . . . ?
C14 C15 C16 O1 113.8(8) . . . . ?
S1 C15 C16 O1 -66.2(9) . . . . ?
C19 O3 C18 O4 -2.1(15) . . . . ?
C19 O3 C18 C14 178.8(8) . . . . ?
C15 C14 C18 O4 153.3(9) . . . . ?
S2 C14 C18 O4 -27.6(10) . . . . ?
C15 C14 C18 O3 -27.6(9) . . . . ?
S2 C14 C18 O3 151.4(6) . . . . ?
C13 C12 C20 C21 -122.6(6) . . . . ?
C11 C12 C20 C21 52.6(8) . . . . ?
Mo1 C12 C20 C21 145.2(5) . . . . ?
C13 C12 C20 C25 54.8(8) . . . . ?
C11 C12 C20 C25 -130.1(6) . . . . ?
Mo1 C12 C20 C25 -37.4(9) . . . . ?
C25 C20 C21 C22 -1.7(10) . . . . ?
C12 C20 C21 C22 175.7(6) . . . . ?
C20 C21 C22 C23 1.1(12) . . . . ?
C21 C22 C23 C24 0.1(12) . . . . ?
C22 C23 C24 C25 -0.9(12) . . . . ?
C23 C24 C25 C20 0.3(11) . . . . ?
C21 C20 C25 C24 0.9(10) . . . . ?
C12 C20 C25 C24 -176.4(6) . . . . ?
C27 O5 C26 O6 -4.7(13) . . . . ?
C27 O5 C26 C11 173.0(9) . . . . ?
C12 C11 C26 O6 37.2(10) . . . . ?
Mo2 C11 C26 O6 -175.6(6) . . . . ?
Mo1 C11 C26 O6 -71.0(9) . . . . ?
C12 C11 C26 O5 -140.4(6) . . . . ?
Mo2 C11 C26 O5 6.8(9) . . . . ?
Mo1 C11 C26 O5 111.4(6) . . . . ?
C26 O5 C27 C28 -151.3(10) . . . . ?
